data_2209212
loop_
_publ_author_name
'Yu-Pei Shan'
'Xiao-Bing Wang'
'Ling-Yi Kong'

_publ_section_title
;
 Forskolin G
;
_journal_coeditor_code HK2036
_journal_issue 6
_journal_name_full 'Acta Crystallographica Section E'
_journal_page_first o2408
_journal_page_last o2410
_journal_paper_doi 10.1107/S1600536806018095
_journal_volume 62
_journal_year 2006
_chemical_formula_iupac 'C24 H36 O7'
_chemical_formula_moiety 'C24 H36 O7'
_chemical_formula_sum 'C24 H36 O7'
_chemical_formula_weight 436.53
_chemical_name_common 'Forskolin G'
_chemical_name_systematic
;
1\a-hydroxy-6\b,7\b-diacetoxy-8,13-epoxylabd-14-en-11-one
;
_space_group_IT_number 4
_symmetry_cell_setting monoclinic
_symmetry_space_group_name_Hall 'P 2yb'
_symmetry_space_group_name_H-M 'P 1 21 1'
_atom_sites_solution_hydrogens geom
_atom_sites_solution_primary direct
_atom_sites_solution_secondary difmap
_audit_creation_method SHELXL97
_cell_angle_alpha 90.00
_cell_angle_beta 114.982(4)
_cell_angle_gamma 90.00
_cell_formula_units_Z 2
_cell_length_a 9.839(3)
_cell_length_b 11.981(4)
_cell_length_c 10.908(4)
_cell_measurement_reflns_used 2946
_cell_measurement_temperature 298(2)
_cell_measurement_theta_max 28.322
_cell_measurement_theta_min 2.284
_cell_volume 1165.5(7)
_computing_cell_refinement SMART
_computing_data_collection 'SMART (Bruker, 2000)'
_computing_data_reduction SAINT
_computing_molecular_graphics 'SHELXTL (Bruker, 2000)'
_computing_publication_material SHELXTL
_computing_structure_refinement 'SHELXL97 (Sheldrick, 1997)'
_computing_structure_solution 'SHELXS97 (Sheldrick, 1997)'
_diffrn_ambient_temperature 298(2)
_diffrn_measured_fraction_theta_full 0.999
_diffrn_measured_fraction_theta_max 0.999
_diffrn_measurement_device_type 'Bruker SMART CCD area-detector'
_diffrn_measurement_method '\f and \w'
_diffrn_radiation_monochromator graphite
_diffrn_radiation_source 'fine-focus sealed tube'
_diffrn_radiation_type MoK\a
_diffrn_radiation_wavelength 0.71073
_diffrn_reflns_av_R_equivalents 0.0249
_diffrn_reflns_av_sigmaI/netI 0.0250
_diffrn_reflns_limit_h_max 11
_diffrn_reflns_limit_h_min -11
_diffrn_reflns_limit_k_max 13
_diffrn_reflns_limit_k_min -14
_diffrn_reflns_limit_l_max 9
_diffrn_reflns_limit_l_min -12
_diffrn_reflns_number 6139
_diffrn_reflns_theta_full 25.01
_diffrn_reflns_theta_max 25.01
_diffrn_reflns_theta_min 2.06
_diffrn_standards_decay_% 0
_diffrn_standards_interval_count 0
_diffrn_standards_interval_time 0
_diffrn_standards_number 0
_exptl_absorpt_coefficient_mu 0.090
_exptl_absorpt_correction_T_max 0.9648
_exptl_absorpt_correction_T_min 0.9580
_exptl_absorpt_correction_type multi-scan
_exptl_absorpt_process_details '(SADABS; Bruker, 2000)'
_exptl_crystal_colour colourless
_exptl_crystal_density_diffrn 1.244
_exptl_crystal_density_method 'not measured'
_exptl_crystal_description prism
_exptl_crystal_F_000 472
_exptl_crystal_size_max 0.48
_exptl_crystal_size_mid 0.45
_exptl_crystal_size_min 0.40
_refine_diff_density_max 0.171
_refine_diff_density_min -0.154
_refine_ls_abs_structure_details 'Flack (1983), with no Friedel pairs'
_refine_ls_abs_structure_Flack -10(10)
_refine_ls_extinction_method none
_refine_ls_goodness_of_fit_ref 0.999
_refine_ls_hydrogen_treatment constr
_refine_ls_matrix_type full
_refine_ls_number_parameters 287
_refine_ls_number_reflns 2168
_refine_ls_number_restraints 1
_refine_ls_restrained_S_all 0.999
_refine_ls_R_factor_all 0.0439
_refine_ls_R_factor_gt 0.0350
_refine_ls_shift/su_max 0.016
_refine_ls_shift/su_mean 0.000
_refine_ls_structure_factor_coef Fsqd
_refine_ls_weighting_details 'calc w = 1/[\s^2^(Fo^2^)+(0.051P)^2^+0.222P] where P=(Fo^2^+2Fc^2^)/3'
_refine_ls_weighting_scheme calc
_refine_ls_wR_factor_gt 0.0849
_refine_ls_wR_factor_ref 0.0930
_reflns_number_gt 1884
_reflns_number_total 2168
_reflns_threshold_expression I>2\s(I)
_cod_data_source_file hk2036.cif
_cod_data_source_block I
_cod_original_sg_symbol_H-M 'P 21'
_cod_database_code 2209212
_cod_database_fobs_code 2209212

loop_
_symmetry_equiv_pos_as_xyz
'x, y, z'
'-x, y+1/2, -z'

loop_
_atom_site_type_symbol
_atom_site_label
_atom_site_fract_x
_atom_site_fract_y
_atom_site_fract_z
_atom_site_U_iso_or_equiv
_atom_site_adp_type
_atom_site_calc_flag
_atom_site_refinement_flags
_atom_site_occupancy
O O1 0.7072(2) 0.6729(2) 0.5857(2) 0.0549(6) Uani d . 1
H H1B 0.7862 0.6749 0.5773 0.082 Uiso calc R 1
O O2 0.20973(18) 0.79428(17) 0.61815(19) 0.0383(4) Uani d . 1
O O3 -0.0112(2) 0.7053(2) 0.5518(2) 0.0591(6) Uani d . 1
O O4 0.2637(2) 0.64237(18) 0.81966(19) 0.0429(5) Uani d . 1
O O5 0.2023(3) 0.4652(2) 0.7561(3) 0.0817(9) Uani d . 1
O O6 0.5783(2) 0.6281(2) 0.9591(2) 0.0496(5) Uani d . 1
O O7 0.8311(3) 0.8470(3) 0.8518(2) 0.0749(8) Uani d . 1
C C1 0.6447(3) 0.7834(3) 0.5693(3) 0.0436(7) Uani d . 1
H H1A 0.7261 0.8365 0.6159 0.052 Uiso calc R 1
C C2 0.5705(3) 0.8135(3) 0.4200(3) 0.0507(8) Uani d . 1
H H2A 0.6438 0.8084 0.3825 0.061 Uiso calc R 1
H H2B 0.5352 0.8900 0.4102 0.061 Uiso calc R 1
C C3 0.4395(3) 0.7369(3) 0.3417(3) 0.0468(7) Uani d . 1
H H3A 0.4767 0.6613 0.3465 0.056 Uiso calc R 1
H H3B 0.3954 0.7592 0.2474 0.056 Uiso calc R 1
C C4 0.3167(3) 0.7378(3) 0.3944(3) 0.0407(6) Uani d . 1
C C5 0.3959(3) 0.7122(2) 0.5500(2) 0.0326(6) Uani d . 1
H H5 0.4404 0.6384 0.5535 0.039 Uiso calc R 1
C C6 0.2871(3) 0.6918(2) 0.6156(3) 0.0346(6) Uani d . 1
H H6 0.2122 0.6369 0.5607 0.042 Uiso calc R 1
C C7 0.3677(3) 0.6457(3) 0.7577(3) 0.0365(6) Uani d . 1
H H7 0.3981 0.5689 0.7509 0.044 Uiso calc R 1
C C8 0.5072(3) 0.7100(3) 0.8537(3) 0.0381(6) Uani d . 1
C C9 0.6092(3) 0.7302(2) 0.7789(3) 0.0360(6) Uani d . 1
H H9 0.6368 0.6553 0.7612 0.043 Uiso calc R 1
C C10 0.5343(3) 0.7862(2) 0.6376(3) 0.0357(6) Uani d . 1
C C11 0.7554(3) 0.7810(3) 0.8804(3) 0.0466(7) Uani d . 1
C C12 0.8043(3) 0.7459(3) 1.0257(3) 0.0538(8) Uani d . 1
H H12A 0.7857 0.8078 1.0738 0.065 Uiso calc R 1
H H12B 0.9118 0.7340 1.0647 0.065 Uiso calc R 1
C C13 0.7320(3) 0.6421(3) 1.0533(3) 0.0448(7) Uani d . 1
C C14 0.2081(3) 0.6423(3) 0.3235(3) 0.0526(8) Uani d . 1
H H14A 0.1200 0.6492 0.3401 0.079 Uiso calc R 1
H H14B 0.2560 0.5721 0.3582 0.079 Uiso calc R 1
H H14C 0.1802 0.6458 0.2280 0.079 Uiso calc R 1
C C15 0.2284(4) 0.8477(3) 0.3531(3) 0.0584(9) Uani d . 1
H H15A 0.2942 0.9091 0.3952 0.088 Uiso calc R 1
H H15B 0.1485 0.8467 0.3816 0.088 Uiso calc R 1
H H15C 0.1873 0.8559 0.2566 0.088 Uiso calc R 1
C C16 0.0614(3) 0.7906(3) 0.5836(3) 0.0426(7) Uani d . 1
C C17 0.0015(3) 0.9025(3) 0.5902(4) 0.0610(9) Uani d . 1
H H17A 0.0648 0.9585 0.5785 0.091 Uiso calc R 1
H H17B -0.0010 0.9122 0.6766 0.091 Uiso calc R 1
H H17C -0.0981 0.9095 0.5199 0.091 Uiso calc R 1
C C18 0.1878(3) 0.5480(3) 0.8103(3) 0.0515(8) Uani d . 1
C C19 0.0802(4) 0.5621(4) 0.8742(5) 0.0745(11) Uani d . 1
H H19A 0.1231 0.6113 0.9504 0.112 Uiso calc R 1
H H19B 0.0610 0.4907 0.9037 0.112 Uiso calc R 1
H H19C -0.0121 0.5931 0.8092 0.112 Uiso calc R 1
C C20 0.4659(3) 0.8132(3) 0.9125(3) 0.0493(8) Uani d . 1
H H20A 0.5508 0.8623 0.9491 0.074 Uiso calc R 1
H H20B 0.4373 0.7911 0.9828 0.074 Uiso calc R 1
H H20C 0.3838 0.8511 0.8424 0.074 Uiso calc R 1
C C21 0.4984(3) 0.9098(2) 0.6492(3) 0.0442(7) Uani d . 1
H H21A 0.4877 0.9488 0.5688 0.066 Uiso calc R 1
H H21B 0.5786 0.9426 0.7262 0.066 Uiso calc R 1
H H21C 0.4067 0.9151 0.6600 0.066 Uiso calc R 1
C C22 0.8180(4) 0.5406(3) 1.0472(3) 0.0521(8) Uani d . 1
H H22 0.9194 0.5392 1.1059 0.062 Uiso calc R 1
C C23 0.7666(5) 0.4541(3) 0.9690(4) 0.0662(10) Uani d . 1
H H23A 0.6660 0.4511 0.9083 0.079 Uiso calc R 1
H H23B 0.8303 0.3953 0.9737 0.079 Uiso calc R 1
C C24 0.7326(4) 0.6500(4) 1.1936(3) 0.0634(9) Uani d . 1
H H24A 0.6777 0.7150 1.1978 0.095 Uiso calc R 1
H H24B 0.8340 0.6553 1.2611 0.095 Uiso calc R 1
H H24C 0.6862 0.5846 1.2099 0.095 Uiso calc R 1

loop_
_atom_site_aniso_label
_atom_site_aniso_U_11
_atom_site_aniso_U_22
_atom_site_aniso_U_33
_atom_site_aniso_U_12
_atom_site_aniso_U_13
_atom_site_aniso_U_23
O1 0.0400(10) 0.0671(16) 0.0689(14) 0.0090(10) 0.0339(10) 0.0034(11)
O2 0.0271(8) 0.0402(11) 0.0506(11) 0.0002(8) 0.0194(8) 0.0004(9)
O3 0.0328(10) 0.0574(15) 0.0889(17) -0.0061(11) 0.0274(11) -0.0112(13)
O4 0.0364(9) 0.0509(12) 0.0504(11) -0.0049(10) 0.0270(9) -0.0016(10)
O5 0.100(2) 0.0532(16) 0.125(2) -0.0224(15) 0.0793(19) -0.0135(17)
O6 0.0370(10) 0.0609(14) 0.0444(11) -0.0075(10) 0.0108(9) 0.0085(10)
O7 0.0511(13) 0.103(2) 0.0638(15) -0.0388(15) 0.0174(11) -0.0001(15)
C1 0.0376(14) 0.0467(17) 0.0545(17) -0.0044(14) 0.0272(13) 0.0014(14)
C2 0.0519(17) 0.057(2) 0.0570(19) -0.0044(15) 0.0365(15) 0.0045(15)
C3 0.0456(16) 0.059(2) 0.0401(15) 0.0030(15) 0.0222(13) 0.0044(14)
C4 0.0341(13) 0.0491(17) 0.0395(14) 0.0029(13) 0.0161(12) 0.0028(13)
C5 0.0284(11) 0.0343(15) 0.0380(14) 0.0019(11) 0.0168(11) -0.0004(11)
C6 0.0260(11) 0.0357(15) 0.0423(14) -0.0026(11) 0.0144(11) -0.0022(12)
C7 0.0319(12) 0.0411(15) 0.0437(14) -0.0016(12) 0.0231(11) 0.0000(13)
C8 0.0313(12) 0.0455(17) 0.0369(14) -0.0051(13) 0.0137(11) -0.0005(12)
C9 0.0280(12) 0.0393(15) 0.0421(15) -0.0029(12) 0.0160(11) -0.0008(12)
C10 0.0285(12) 0.0387(16) 0.0427(15) -0.0033(12) 0.0178(11) -0.0006(13)
C11 0.0311(13) 0.057(2) 0.0506(17) -0.0080(15) 0.0162(13) -0.0046(15)
C12 0.0393(15) 0.063(2) 0.0497(18) -0.0077(15) 0.0100(14) -0.0075(16)
C13 0.0344(13) 0.0612(19) 0.0352(14) -0.0025(15) 0.0112(11) -0.0037(15)
C14 0.0421(15) 0.068(2) 0.0434(16) -0.0026(16) 0.0145(13) -0.0073(16)
C15 0.0571(19) 0.068(2) 0.0521(19) 0.0198(18) 0.0248(16) 0.0154(17)
C16 0.0301(13) 0.0527(19) 0.0472(16) 0.0012(14) 0.0185(12) -0.0024(15)
C17 0.0395(15) 0.062(2) 0.085(3) 0.0076(16) 0.0300(17) -0.0083(19)
C18 0.0454(17) 0.056(2) 0.060(2) -0.0091(16) 0.0298(16) 0.0066(17)
C19 0.067(2) 0.083(3) 0.099(3) -0.009(2) 0.060(2) 0.009(2)
C20 0.0454(15) 0.056(2) 0.0517(17) -0.0055(15) 0.0252(14) -0.0110(15)
C21 0.0444(15) 0.0375(17) 0.0546(18) -0.0055(13) 0.0246(14) -0.0018(13)
C22 0.0463(17) 0.062(2) 0.0498(18) -0.0009(16) 0.0223(15) 0.0005(16)
C23 0.073(2) 0.067(2) 0.070(2) 0.003(2) 0.041(2) -0.006(2)
C24 0.062(2) 0.083(3) 0.0411(16) -0.001(2) 0.0185(15) -0.0078(18)

loop_
_atom_type_symbol
_atom_type_description
_atom_type_scat_dispersion_real
_atom_type_scat_dispersion_imag
_atom_type_scat_source
C C 0.0033 0.0000 'International Tables Vol C Tables 4.2.6.8 and 6.1.1.4'
H H 0.0000 0.0000 'International Tables Vol C Tables 4.2.6.8 and 6.1.1.4'
O O 0.0106 0.0000 'International Tables Vol C Tables 4.2.6.8 and 6.1.1.4'

loop_
_geom_angle_atom_site_label_1
_geom_angle_atom_site_label_2
_geom_angle_atom_site_label_3
_geom_angle
_geom_angle_publ_flag
C1 O1 H1B 109.5 ?
C16 O2 C6 118.8(2) yes
C18 O4 C7 118.1(2) yes
C13 O6 C8 120.0(2) yes
O1 C1 C2 109.8(3) ?
O1 C1 C10 107.9(2) ?
C2 C1 C10 113.0(2) ?
O1 C1 H1A 108.7 ?
C2 C1 H1A 108.7 ?
C10 C1 H1A 108.7 ?
C1 C2 C3 111.6(3) ?
C1 C2 H2A 109.3 ?
C3 C2 H2A 109.3 ?
C1 C2 H2B 109.3 ?
C3 C2 H2B 109.3 ?
H2A C2 H2B 108.0 ?
C2 C3 C4 113.5(3) ?
C2 C3 H3A 108.9 ?
C4 C3 H3A 108.9 ?
C2 C3 H3B 108.9 ?
C4 C3 H3B 108.9 ?
H3A C3 H3B 107.7 ?
C14 C4 C15 107.7(2) ?
C14 C4 C3 107.2(3) ?
C15 C4 C3 109.4(3) ?
C14 C4 C5 108.7(2) ?
C15 C4 C5 116.4(2) ?
C3 C4 C5 107.0(2) ?
C6 C5 C10 113.8(2) ?
C6 C5 C4 114.1(2) ?
C10 C5 C4 117.1(2) ?
C6 C5 H5 103.1 ?
C10 C5 H5 103.1 ?
C4 C5 H5 103.1 ?
O2 C6 C7 109.9(2) ?
O2 C6 C5 110.4(2) ?
C7 C6 C5 111.55(19) ?
O2 C6 H6 108.3 ?
C7 C6 H6 108.3 ?
C5 C6 H6 108.3 ?
O4 C7 C6 108.7(2) ?
O4 C7 C8 107.5(2) ?
C6 C7 C8 116.5(2) ?
O4 C7 H7 108.0 ?
C6 C7 H7 108.0 ?
C8 C7 H7 108.0 ?
O6 C8 C20 109.9(2) yes
O6 C8 C7 101.2(2) yes
C20 C8 C7 111.9(2) ?
O6 C8 C9 108.6(2) yes
C20 C8 C9 116.1(2) ?
C7 C8 C9 108.0(2) ?
C11 C9 C10 117.1(2) ?
C11 C9 C8 107.6(2) ?
C10 C9 C8 116.53(19) ?
C11 C9 H9 104.7 ?
C10 C9 H9 104.7 ?
C8 C9 H9 104.7 ?
C21 C10 C9 111.3(2) ?
C21 C10 C1 106.9(2) ?
C9 C10 C1 109.4(2) ?
C21 C10 C5 115.1(2) ?
C9 C10 C5 106.7(2) ?
C1 C10 C5 107.4(2) ?
O7 C11 C12 119.6(3) yes
O7 C11 C9 124.6(3) yes
C12 C11 C9 115.8(3) ?
C11 C12 C13 117.8(3) ?
C11 C12 H12A 107.8 ?
C13 C12 H12A 107.8 ?
C11 C12 H12B 107.8 ?
C13 C12 H12B 107.8 ?
H12A C12 H12B 107.2 ?
O6 C13 C22 108.5(3) yes
O6 C13 C12 113.1(2) yes
C22 C13 C12 109.5(2) ?
O6 C13 C24 106.3(2) yes
C22 C13 C24 109.3(3) ?
C12 C13 C24 110.0(3) ?
C4 C14 H14A 109.5 ?
C4 C14 H14B 109.5 ?
H14A C14 H14B 109.5 ?
C4 C14 H14C 109.5 ?
H14A C14 H14C 109.5 ?
H14B C14 H14C 109.5 ?
C4 C15 H15A 109.5 ?
C4 C15 H15B 109.5 ?
H15A C15 H15B 109.5 ?
C4 C15 H15C 109.5 ?
H15A C15 H15C 109.5 ?
H15B C15 H15C 109.5 ?
O3 C16 O2 123.2(3) ?
O3 C16 C17 125.5(2) ?
O2 C16 C17 111.3(3) ?
C16 C17 H17A 109.5 ?
C16 C17 H17B 109.5 ?
H17A C17 H17B 109.5 ?
C16 C17 H17C 109.5 ?
H17A C17 H17C 109.5 ?
H17B C17 H17C 109.5 ?
O5 C18 O4 124.2(3) ?
O5 C18 C19 125.3(3) ?
O4 C18 C19 110.5(3) ?
C18 C19 H19A 109.5 ?
C18 C19 H19B 109.5 ?
H19A C19 H19B 109.5 ?
C18 C19 H19C 109.5 ?
H19A C19 H19C 109.5 ?
H19B C19 H19C 109.5 ?
C8 C20 H20A 109.5 ?
C8 C20 H20B 109.5 ?
H20A C20 H20B 109.5 ?
C8 C20 H20C 109.5 ?
H20A C20 H20C 109.5 ?
H20B C20 H20C 109.5 ?
C10 C21 H21A 109.5 ?
C10 C21 H21B 109.5 ?
H21A C21 H21B 109.5 ?
C10 C21 H21C 109.5 ?
H21A C21 H21C 109.5 ?
H21B C21 H21C 109.5 ?
C23 C22 C13 127.2(3) ?
C23 C22 H22 116.4 ?
C13 C22 H22 116.4 ?
C22 C23 H23A 120.0 ?
C22 C23 H23B 120.0 ?
H23A C23 H23B 120.0 ?
C13 C24 H24A 109.5 ?
C13 C24 H24B 109.5 ?
H24A C24 H24B 109.5 ?
C13 C24 H24C 109.5 ?
H24A C24 H24C 109.5 ?
H24B C24 H24C 109.5 ?

loop_
_geom_bond_atom_site_label_1
_geom_bond_atom_site_label_2
_geom_bond_distance
_geom_bond_publ_flag
O1 C1 1.439(4) yes
O1 H1B 0.8200 ?
O2 C16 1.345(3) yes
O2 C6 1.451(3) yes
O3 C16 1.210(4) yes
O4 C18 1.336(4) yes
O4 C7 1.445(3) yes
O5 C18 1.193(4) yes
O6 C13 1.435(3) yes
O6 C8 1.447(3) yes
O7 C11 1.213(4) yes
C1 C2 1.520(4) ?
C1 C10 1.556(4) ?
C1 H1A 0.9800 ?
C2 C3 1.518(5) ?
C2 H2A 0.9700 ?
C2 H2B 0.9700 ?
C3 C4 1.541(4) ?
C3 H3A 0.9700 ?
C3 H3B 0.9700 ?
C4 C14 1.533(4) ?
C4 C15 1.536(4) ?
C4 C5 1.571(4) ?
C5 C6 1.537(3) ?
C5 C10 1.567(4) ?
C5 H5 0.9800 ?
C6 C7 1.516(4) ?
C6 H6 0.9800 ?
C7 C8 1.536(4) ?
C7 H7 0.9800 ?
C8 C20 1.524(4) ?
C8 C9 1.557(4) ?
C9 C11 1.523(4) ?
C9 C10 1.553(4) ?
C9 H9 0.9800 ?
C10 C21 1.540(4) ?
C11 C12 1.509(4) ?
C12 C13 1.524(5) ?
C12 H12A 0.9700 ?
C12 H12B 0.9700 ?
C13 C22 1.499(5) ?
C13 C24 1.531(4) ?
C14 H14A 0.9600 ?
C14 H14B 0.9600 ?
C14 H14C 0.9600 ?
C15 H15A 0.9600 ?
C15 H15B 0.9600 ?
C15 H15C 0.9600 ?
C16 C17 1.479(5) ?
C17 H17A 0.9600 ?
C17 H17B 0.9600 ?
C17 H17C 0.9600 ?
C18 C19 1.502(5) ?
C19 H19A 0.9600 ?
C19 H19B 0.9600 ?
C19 H19C 0.9600 ?
C20 H20A 0.9600 ?
C20 H20B 0.9600 ?
C20 H20C 0.9600 ?
C21 H21A 0.9600 ?
C21 H21B 0.9600 ?
C21 H21C 0.9600 ?
C22 C23 1.301(5) ?
C22 H22 0.9300 ?
C23 H23A 0.9300 ?
C23 H23B 0.9300 ?
C24 H24A 0.9600 ?
C24 H24B 0.9600 ?
C24 H24C 0.9600 ?

loop_
_geom_hbond_atom_site_label_D
_geom_hbond_atom_site_label_H
_geom_hbond_atom_site_label_A
_geom_hbond_site_symmetry_A
_geom_hbond_distance_DH
_geom_hbond_distance_HA
_geom_hbond_distance_DA
_geom_hbond_angle_DHA
_geom_hbond_publ_flag
O1 H1B O3 1_655 0.82 2.16 2.972(3) 171.9 yes
C12 H12A O5 2_657 0.97 2.61 3.564(5) 167.0 yes

loop_
_cod_related_entry_id
_cod_related_entry_database
_cod_related_entry_code
1 ChemSpider 21179262
